data_2237812
loop_
_publ_author_name
'Lehane, Ryan L.'
'Golen, James A.'
'Rheingold, Arnold L.'
'Manke, David R.'

_publ_section_title
;
 Dimethyl 2-aminobiphenyl-4,4'-dicarboxylate
;
_journal_coeditor_code FF2103
_journal_issue 5
_journal_name_full 'Acta Crystallographica Section E'
_journal_page_first o797
_journal_paper_doi 10.1107/S1600536813010775
_journal_volume 69
_journal_year 2013
_chemical_formula_iupac 'C16 H15 N O4'
_chemical_formula_moiety 'C16 H15 N O4'
_chemical_formula_sum 'C16 H15 N O4'
_chemical_formula_weight 285.29
_chemical_name_systematic
;
Dimethyl 2-aminobiphenyl-4,4'-dicarboxylate
;
_space_group_IT_number 14
_symmetry_cell_setting monoclinic
_symmetry_space_group_name_Hall '-P 2ybc'
_symmetry_space_group_name_H-M 'P 1 21/c 1'
_atom_sites_solution_hydrogens geom
_atom_sites_solution_primary direct
_atom_sites_solution_secondary difmap
_audit_creation_method SHELXL-97
_cell_angle_alpha 90.00
_cell_angle_beta 103.263(10)
_cell_angle_gamma 90.00
_cell_formula_units_Z 4
_cell_length_a 12.955(3)
_cell_length_b 7.3460(16)
_cell_length_c 14.422(3)
_cell_measurement_reflns_used 2401
_cell_measurement_temperature 90(2)
_cell_measurement_theta_max 24.91
_cell_measurement_theta_min 2.90
_cell_volume 1335.9(5)
_computing_cell_refinement 'SAINT (Bruker, 2005)'
_computing_data_collection 'APEX2 (Bruker, 2005)'
_computing_data_reduction 'SAINT (Bruker, 2005)'
_computing_molecular_graphics 'SHELXTL (Sheldrick, 2008)'
_computing_publication_material 'SHELXTL (Sheldrick, 2008)'
_computing_structure_refinement 'SHELXL97 (Sheldrick, 2008)'
_computing_structure_solution 'SHELXS97 (Sheldrick, 2008)'
_diffrn_ambient_temperature 90(2)
_diffrn_measured_fraction_theta_full 0.994
_diffrn_measured_fraction_theta_max 0.989
_diffrn_measurement_device_type 'Bruker APEXII CCD'
_diffrn_measurement_method '\f and \w scans'
_diffrn_radiation_monochromator graphite
_diffrn_radiation_source 'fine-focus sealed tube'
_diffrn_radiation_type MoK\a
_diffrn_radiation_wavelength 0.71073
_diffrn_reflns_av_R_equivalents 0.0359
_diffrn_reflns_av_sigmaI/netI 0.0402
_diffrn_reflns_limit_h_max 15
_diffrn_reflns_limit_h_min -15
_diffrn_reflns_limit_k_max 8
_diffrn_reflns_limit_k_min -8
_diffrn_reflns_limit_l_max 17
_diffrn_reflns_limit_l_min -17
_diffrn_reflns_number 9113
_diffrn_reflns_theta_full 25.00
_diffrn_reflns_theta_max 25.54
_diffrn_reflns_theta_min 2.98
_exptl_absorpt_coefficient_mu 0.103
_exptl_absorpt_correction_T_max 0.9939
_exptl_absorpt_correction_T_min 0.9718
_exptl_absorpt_correction_type multi-scan
_exptl_absorpt_process_details '(SADABS;  Bruker, 2005)'
_exptl_crystal_colour colourless
_exptl_crystal_density_diffrn 1.418
_exptl_crystal_density_method 'not measured'
_exptl_crystal_description plate
_exptl_crystal_F_000 600
_exptl_crystal_size_max 0.28
_exptl_crystal_size_mid 0.12
_exptl_crystal_size_min 0.06
_refine_diff_density_max 0.266
_refine_diff_density_min -0.351
_refine_ls_extinction_method none
_refine_ls_goodness_of_fit_ref 1.012
_refine_ls_hydrogen_treatment mixed
_refine_ls_matrix_type full
_refine_ls_number_parameters 198
_refine_ls_number_reflns 2463
_refine_ls_number_restraints 2
_refine_ls_restrained_S_all 1.012
_refine_ls_R_factor_all 0.0692
_refine_ls_R_factor_gt 0.0451
_refine_ls_shift/su_max 0.000
_refine_ls_shift/su_mean 0.000
_refine_ls_structure_factor_coef Fsqd
_refine_ls_weighting_details 'calc w=1/[\s^2^(Fo^2^)+(0.0609P)^2^+0.6328P] where P=(Fo^2^+2Fc^2^)/3'
_refine_ls_weighting_scheme calc
_refine_ls_wR_factor_gt 0.1110
_refine_ls_wR_factor_ref 0.1239
_reflns_number_gt 1785
_reflns_number_total 2463
_reflns_threshold_expression I>2sigma(I)
_cod_data_source_file ff2103.cif
_cod_data_source_block I
_cod_original_cell_volume 1336.0(5)
_cod_original_sg_symbol_H-M 'P 21/c'
_cod_database_code 2237812
_cod_database_fobs_code 2237812

loop_
_symmetry_equiv_pos_as_xyz
'x, y, z'
'-x, y+1/2, -z+1/2'
'-x, -y, -z'
'x, -y-1/2, z-1/2'

loop_
_atom_site_type_symbol
_atom_site_label
_atom_site_fract_x
_atom_site_fract_y
_atom_site_fract_z
_atom_site_U_iso_or_equiv
_atom_site_adp_type
_atom_site_calc_flag
_atom_site_refinement_flags
_atom_site_occupancy
_atom_site_symmetry_multiplicity
O O1 0.06313(12) 0.5135(2) -0.10419(10) 0.0276(4) Uani d . 1 1
O O2 -0.00179(13) 0.7915(2) -0.09219(11) 0.0351(4) Uani d . 1 1
O O3 0.71122(11) 0.6353(2) 0.53463(9) 0.0237(4) Uani d . 1 1
O O4 0.61240(12) 0.7629(2) 0.62568(10) 0.0280(4) Uani d . 1 1
N N1 0.22094(16) 1.0226(3) 0.21975(14) 0.0321(5) Uani d D 1 1
H H1NB 0.1839(17) 1.109(2) 0.1855(15) 0.038 Uiso d D 1 1
H H1NA 0.2785(12) 1.051(3) 0.2629(13) 0.038 Uiso d D 1 1
C C1 -0.00925(17) 0.4946(3) -0.19589(14) 0.0277(5) Uani d . 1 1
H H1C -0.0122 0.3668 -0.2157 0.042 Uiso calc R 1 1
H H1B 0.0153 0.5695 -0.2428 0.042 Uiso calc R 1 1
H H1A -0.0801 0.5349 -0.1915 0.042 Uiso calc R 1 1
C C2 0.06020(17) 0.6717(3) -0.05967(15) 0.0215(5) Uani d . 1 1
C C3 0.14017(16) 0.6815(3) 0.03194(14) 0.0201(5) Uani d . 1 1
C C4 0.14580(16) 0.8404(3) 0.08492(14) 0.0205(5) Uani d . 1 1
H H4A 0.0976 0.9367 0.0624 0.025 Uiso calc R 1 1
C C5 0.22104(16) 0.8614(3) 0.17076(14) 0.0190(5) Uani d . 1 1
C C6 0.29167(16) 0.7167(3) 0.20412(14) 0.0181(5) Uani d . 1 1
C C7 0.28276(16) 0.5577(3) 0.14953(14) 0.0206(5) Uani d . 1 1
H H7A 0.3294 0.4592 0.1719 0.025 Uiso calc R 1 1
C C8 0.20895(17) 0.5381(3) 0.06445(14) 0.0212(5) Uani d . 1 1
H H8A 0.2052 0.4286 0.0287 0.025 Uiso calc R 1 1
C C9 0.37584(16) 0.7249(3) 0.29319(14) 0.0188(5) Uani d . 1 1
C C10 0.35757(16) 0.7869(3) 0.37973(14) 0.0198(5) Uani d . 1 1
H H10A 0.2899 0.8339 0.3819 0.024 Uiso calc R 1 1
C C11 0.43708(17) 0.7805(3) 0.46212(14) 0.0209(5) Uani d . 1 1
H H11A 0.4235 0.8229 0.5204 0.025 Uiso calc R 1 1
C C12 0.53657(16) 0.7127(3) 0.46029(14) 0.0188(5) Uani d . 1 1
C C13 0.55552(17) 0.6511(3) 0.37448(14) 0.0211(5) Uani d . 1 1
H H13A 0.6233 0.6040 0.3725 0.025 Uiso calc R 1 1
C C14 0.47657(16) 0.6582(3) 0.29247(14) 0.0215(5) Uani d . 1 1
H H14A 0.4909 0.6170 0.2342 0.026 Uiso calc R 1 1
C C15 0.62115(16) 0.7076(3) 0.54930(15) 0.0198(5) Uani d . 1 1
C C16 0.79774(17) 0.6225(3) 0.61760(15) 0.0258(5) Uani d . 1 1
H H16A 0.8590 0.5660 0.5999 0.039 Uiso calc R 1 1
H H16B 0.7760 0.5480 0.6662 0.039 Uiso calc R 1 1
H H16C 0.8170 0.7446 0.6431 0.039 Uiso calc R 1 1

loop_
_atom_site_aniso_label
_atom_site_aniso_U_11
_atom_site_aniso_U_22
_atom_site_aniso_U_33
_atom_site_aniso_U_12
_atom_site_aniso_U_13
_atom_site_aniso_U_23
O1 0.0266(9) 0.0302(9) 0.0209(8) 0.0058(7) -0.0052(7) -0.0085(7)
O2 0.0427(10) 0.0261(9) 0.0284(9) 0.0092(8) -0.0087(8) -0.0008(7)
O3 0.0201(8) 0.0284(8) 0.0188(8) 0.0022(7) -0.0030(6) -0.0014(6)
O4 0.0283(9) 0.0359(9) 0.0183(8) 0.0000(7) 0.0019(7) -0.0053(7)
N1 0.0321(12) 0.0302(11) 0.0304(12) 0.0010(9) -0.0001(9) -0.0020(9)
C1 0.0267(12) 0.0343(13) 0.0168(11) 0.0013(10) -0.0059(9) -0.0066(9)
C2 0.0238(11) 0.0199(11) 0.0203(11) 0.0008(9) 0.0038(9) 0.0003(9)
C3 0.0204(11) 0.0224(11) 0.0171(11) -0.0025(9) 0.0033(9) -0.0003(9)
C4 0.0203(11) 0.0193(10) 0.0213(11) 0.0015(9) 0.0035(9) 0.0018(9)
C5 0.0204(11) 0.0201(11) 0.0175(10) -0.0030(9) 0.0062(9) -0.0013(9)
C6 0.0166(10) 0.0229(11) 0.0155(10) -0.0017(9) 0.0052(9) 0.0000(8)
C7 0.0196(11) 0.0210(11) 0.0205(11) 0.0022(9) 0.0032(9) 0.0002(9)
C8 0.0234(11) 0.0201(11) 0.0197(11) 0.0001(9) 0.0037(9) -0.0026(9)
C9 0.0209(11) 0.0168(10) 0.0176(10) -0.0035(9) 0.0019(9) -0.0006(8)
C10 0.0191(11) 0.0207(11) 0.0191(11) -0.0001(9) 0.0036(9) -0.0021(9)
C11 0.0251(12) 0.0202(11) 0.0177(11) 0.0001(9) 0.0055(9) -0.0028(8)
C12 0.0205(11) 0.0163(10) 0.0181(11) -0.0032(9) 0.0014(9) 0.0014(8)
C13 0.0187(11) 0.0243(12) 0.0202(11) 0.0001(9) 0.0044(9) -0.0008(9)
C14 0.0218(11) 0.0274(12) 0.0162(10) -0.0021(9) 0.0060(9) -0.0048(9)
C15 0.0227(12) 0.0151(10) 0.0204(11) -0.0042(9) 0.0023(9) 0.0021(9)
C16 0.0220(12) 0.0291(12) 0.0216(11) 0.0012(10) -0.0047(9) 0.0014(10)

loop_
_atom_type_symbol
_atom_type_description
_atom_type_scat_dispersion_real
_atom_type_scat_dispersion_imag
_atom_type_scat_source
C C 0.0033 0.0016 'International Tables Vol C Tables 4.2.6.8 and 6.1.1.4'
H H 0.0000 0.0000 'International Tables Vol C Tables 4.2.6.8 and 6.1.1.4'
N N 0.0061 0.0033 'International Tables Vol C Tables 4.2.6.8 and 6.1.1.4'
O O 0.0106 0.0060 'International Tables Vol C Tables 4.2.6.8 and 6.1.1.4'

loop_
_geom_angle_atom_site_label_1
_geom_angle_atom_site_label_2
_geom_angle_atom_site_label_3
_geom_angle
C2 O1 C1 116.20(16)
C15 O3 C16 115.67(16)
C5 N1 H1NB 113.4(17)
C5 N1 H1NA 117.6(17)
H1NB N1 H1NA 120(2)
O1 C1 H1C 109.5
O1 C1 H1B 109.5
H1C C1 H1B 109.5
O1 C1 H1A 109.5
H1C C1 H1A 109.5
H1B C1 H1A 109.5
O2 C2 O1 122.46(19)
O2 C2 C3 125.17(19)
O1 C2 C3 112.37(17)
C4 C3 C8 120.21(18)
C4 C3 C2 117.99(18)
C8 C3 C2 121.80(18)
C3 C4 C5 121.22(19)
C3 C4 H4A 119.4
C5 C4 H4A 119.4
N1 C5 C4 117.78(19)
N1 C5 C6 123.24(18)
C4 C5 C6 118.97(18)
C7 C6 C5 118.25(18)
C7 C6 C9 118.09(18)
C5 C6 C9 123.65(18)
C8 C7 C6 122.60(19)
C8 C7 H7A 118.7
C6 C7 H7A 118.7
C7 C8 C3 118.75(19)
C7 C8 H8A 120.6
C3 C8 H8A 120.6
C14 C9 C10 118.07(19)
C14 C9 C6 118.81(18)
C10 C9 C6 123.01(19)
C11 C10 C9 120.68(19)
C11 C10 H10A 119.7
C9 C10 H10A 119.7
C10 C11 C12 120.51(18)
C10 C11 H11A 119.7
C12 C11 H11A 119.7
C11 C12 C13 119.20(19)
C11 C12 C15 119.80(18)
C13 C12 C15 121.00(19)
C14 C13 C12 120.3(2)
C14 C13 H13A 119.9
C12 C13 H13A 119.9
C13 C14 C9 121.25(18)
C13 C14 H14A 119.4
C9 C14 H14A 119.4
O4 C15 O3 123.07(19)
O4 C15 C12 125.2(2)
O3 C15 C12 111.68(17)
O3 C16 H16A 109.5
O3 C16 H16B 109.5
H16A C16 H16B 109.5
O3 C16 H16C 109.5
H16A C16 H16C 109.5
H16B C16 H16C 109.5

loop_
_geom_bond_atom_site_label_1
_geom_bond_atom_site_label_2
_geom_bond_distance
O1 C2 1.332(2)
O1 C1 1.442(2)
O2 C2 1.211(2)
O3 C15 1.342(2)
O3 C16 1.443(2)
O4 C15 1.204(2)
N1 C5 1.379(3)
N1 H1NB 0.877(5)
N1 H1NA 0.879(5)
C1 H1C 0.9800
C1 H1B 0.9800
C1 H1A 0.9800
C2 C3 1.482(3)
C3 C4 1.388(3)
C3 C8 1.390(3)
C4 C5 1.397(3)
C4 H4A 0.9500
C5 C6 1.413(3)
C6 C7 1.399(3)
C6 C9 1.483(3)
C7 C8 1.379(3)
C7 H7A 0.9500
C8 H8A 0.9500
C9 C14 1.396(3)
C9 C10 1.399(3)
C10 C11 1.383(3)
C10 H10A 0.9500
C11 C12 1.388(3)
C11 H11A 0.9500
C12 C13 1.391(3)
C12 C15 1.485(3)
C13 C14 1.376(3)
C13 H13A 0.9500
C14 H14A 0.9500
C16 H16A 0.9800
C16 H16B 0.9800
C16 H16C 0.9800

loop_
_geom_hbond_atom_site_label_D
_geom_hbond_atom_site_label_H
_geom_hbond_atom_site_label_A
_geom_hbond_site_symmetry_A
_geom_hbond_distance_DH
_geom_hbond_distance_HA
_geom_hbond_distance_DA
_geom_hbond_angle_DHA
N1 H1NB O2 3_575 0.877(5) 2.541(15) 3.304(3) 146(2)
N1 H1NA O4 3_676 0.879(5) 2.328(12) 3.147(2) 155(2)
C4 H4A O2 3_575 0.95 2.44 3.301(3) 150.4

loop_
_geom_torsion_atom_site_label_1
_geom_torsion_atom_site_label_2
_geom_torsion_atom_site_label_3
_geom_torsion_atom_site_label_4
_geom_torsion
C1 O1 C2 O2 2.4(3)
C1 O1 C2 C3 -177.63(17)
O2 C2 C3 C4 -0.5(3)
O1 C2 C3 C4 179.46(17)
O2 C2 C3 C8 -179.8(2)
O1 C2 C3 C8 0.2(3)
C8 C3 C4 C5 1.0(3)
C2 C3 C4 C5 -178.30(18)
C3 C4 C5 N1 -179.38(19)
C3 C4 C5 C6 -0.6(3)
N1 C5 C6 C7 178.43(19)
C4 C5 C6 C7 -0.2(3)
N1 C5 C6 C9 -2.5(3)
C4 C5 C6 C9 178.85(18)
C5 C6 C7 C8 0.8(3)
C9 C6 C7 C8 -178.35(19)
C6 C7 C8 C3 -0.5(3)
C4 C3 C8 C7 -0.4(3)
C2 C3 C8 C7 178.82(19)
C7 C6 C9 C14 42.7(3)
C5 C6 C9 C14 -136.4(2)
C7 C6 C9 C10 -133.4(2)
C5 C6 C9 C10 47.5(3)
C14 C9 C10 C11 -0.5(3)
C6 C9 C10 C11 175.68(19)
C9 C10 C11 C12 0.1(3)
C10 C11 C12 C13 0.0(3)
C10 C11 C12 C15 179.73(18)
C11 C12 C13 C14 0.3(3)
C15 C12 C13 C14 -179.44(18)
C12 C13 C14 C9 -0.7(3)
C10 C9 C14 C13 0.8(3)
C6 C9 C14 C13 -175.55(18)
C16 O3 C15 O4 1.7(3)
C16 O3 C15 C12 -179.20(16)
C11 C12 C15 O4 -2.0(3)
C13 C12 C15 O4 177.7(2)
C11 C12 C15 O3 178.96(18)
C13 C12 C15 O3 -1.3(3)
